data_7247371
loop_
_publ_author_name
'Kusumoto, Sotaro'
'Atoini, Youssef'
'Koide, Yoshihiro'
'Hayami, Shinya'
'Kim, Yang'
'Harrowfield, Jack'
'Thu\'ery, Pierre'

_publ_section_title
;
 Ligand competition on uranyl ion: further examples of zwitterionic vs.
 anionic carboxylate coordination
;
_journal_issue 40
_journal_name_full CrystEngComm
_journal_page_first 5748
_journal_page_last 5758
_journal_paper_doi 10.1039/D3CE00845B
_journal_volume 25
_journal_year 2023
_chemical_formula_sum 'C34 H32 N2 O24 U4'
_chemical_formula_weight 1804.73
_space_group_crystal_system triclinic
_space_group_IT_number 2
_space_group_name_Hall '-P 1'
_space_group_name_H-M_alt 'P -1'
_atom_sites_solution_hydrogens geom
_audit_update_record
;
2023-08-21 deposited with the CCDC.	2023-09-12 downloaded from the CCDC.
;
_cell_angle_alpha 87.1650(13)
_cell_angle_beta 88.3831(12)
_cell_angle_gamma 84.6902(15)
_cell_formula_units_Z 2
_cell_length_a 11.6695(4)
_cell_length_b 12.5806(5)
_cell_length_c 14.2442(4)
_cell_measurement_reflns_used 9650
_cell_measurement_temperature 100(2)
_cell_measurement_theta_max 33.1833
_cell_measurement_theta_min 2.2797
_cell_volume 2079.07(12)
_computing_cell_refinement 'SAINT V8.40B (Bruker AXS LLC, 2019)'
_computing_data_collection 'Bruker Instrument Service vV6.2.16'
_computing_data_reduction 'SAINT V8.40B (Bruker AXS LLC, 2019)'
_computing_molecular_graphics 'shelXle (C.B. Huebschle, rev 1328)'
_computing_structure_refinement 'SHELXL-2019/1 (Sheldrick, 2019)'
_computing_structure_solution 'XT, VERSION 2018/2'
_diffrn_ambient_temperature 100(2)
_diffrn_detector_area_resol_mean 7.41
_diffrn_detector_type 'Bruker PHOTON III area detector'
_diffrn_measured_fraction_theta_full 0.999
_diffrn_measured_fraction_theta_max 0.999
_diffrn_measurement_device 'Kappa diffractometer'
_diffrn_measurement_device_type 'Bruker D8 Quest'
_diffrn_measurement_method '\f and \w scans'
_diffrn_radiation_monochromator 'multilayer mirror optics'
_diffrn_radiation_type MoK\a
_diffrn_radiation_wavelength 0.71073
_diffrn_reflns_av_R_equivalents 0.0496
_diffrn_reflns_av_unetI/netI 0.0235
_diffrn_reflns_limit_h_max 14
_diffrn_reflns_limit_h_min -14
_diffrn_reflns_limit_k_max 15
_diffrn_reflns_limit_k_min -15
_diffrn_reflns_limit_l_max 15
_diffrn_reflns_limit_l_min -17
_diffrn_reflns_number 93483
_diffrn_reflns_theta_full 25.68
_diffrn_reflns_theta_max 25.68
_diffrn_reflns_theta_min 1.75
_diffrn_source 'microfocus sealed X-ray tube'
_diffrn_source_current 1.4
_diffrn_source_type 'Incoatec I\ms 70 W'
_diffrn_source_voltage 50
_exptl_absorpt_coefficient_mu 15.625
_exptl_absorpt_correction_T_max 0.75
_exptl_absorpt_correction_T_min 0.69
_exptl_absorpt_correction_type multi-scan
_exptl_absorpt_process_details
;
Krause, L., Herbst-Irmer, R., Sheldrick, G. M., Stalke, D. (2015).
"Comparison of silver and molybdenum microfocus X-ray sources for
single-crystal structure determination"
J. Appl. Cryst. 48, 3-10.
doi:10.1107/S1600576714022985
;
_exptl_crystal_colour 'translucent light yellow-orange'
_exptl_crystal_density_diffrn 2.883
_exptl_crystal_density_method 'not measured'
_exptl_crystal_description parallelepiped
_exptl_crystal_F_000 1620
_exptl_crystal_size_max 0.102
_exptl_crystal_size_mid 0.066
_exptl_crystal_size_min 0.064
_refine_diff_density_max 1.093
_refine_diff_density_min -2.435
_refine_ls_extinction_method none
_refine_ls_goodness_of_fit_ref 1.102
_refine_ls_hydrogen_treatment constr
_refine_ls_matrix_type full
_refine_ls_number_parameters 577
_refine_ls_number_reflns 7902
_refine_ls_number_restraints 0
_refine_ls_restrained_S_all 1.102
_refine_ls_R_factor_all 0.0229
_refine_ls_R_factor_gt 0.0217
_refine_ls_shift/su_max 0.002
_refine_ls_shift/su_mean 0.000
_refine_ls_structure_factor_coef Fsqd
_refine_ls_weighting_details 'w=1/[\s^2^(Fo^2^)+(0.0045P)^2^+17.9256P] where P=(Fo^2^+2Fc^2^)/3'
_refine_ls_weighting_scheme calc
_refine_ls_wR_factor_gt 0.0521
_refine_ls_wR_factor_ref 0.0526
_reflns_number_gt 7573
_reflns_number_total 7902
_reflns_threshold_expression 'I > 2\s(I)'
_cod_data_source_file d3ce00845b1.cif
_cod_data_source_block 4
_cod_depositor_comments
;
The following automatic conversions were performed:

data item '_exptl_absorpt_correction_type' value 'Multi-Scan' was
changed to 'multi-scan' in accordance with the
/home/data/users/saulius/crontab/automatic-downloads/rss-feeds/RSC/lib/dictionaries/cif_core.dic
dictionary named 'cif_core.dic' version 2.4.2 last updated on
2011-04-26.

Automatic conversion script
Id: cif_fix_values 8170 2020-07-09 18:12:32Z antanas 

 Adding full bibliography for 7247370--7247373.cif.
;
_cod_database_code 7247371

loop_
_space_group_symop_operation_xyz
'x, y, z'
'-x, -y, -z'

loop_
_atom_site_type_symbol
_atom_site_label
_atom_site_fract_x
_atom_site_fract_y
_atom_site_fract_z
_atom_site_U_iso_or_equiv
_atom_site_adp_type
_atom_site_calc_flag
_atom_site_refinement_flags_adp
_atom_site_refinement_flags_occupancy
_atom_site_refinement_flags_posn
_atom_site_occupancy
_atom_site_disorder_assembly
_atom_site_disorder_group
U U1 0.77807(2) 0.48548(2) 0.59534(2) 0.01634(5) Uani d . . . 1 . .
U U2 0.51035(2) 0.64456(2) 0.49256(2) 0.01625(5) Uani d . . . 1 . .
U U3 0.27104(2) 0.10151(2) -0.06196(2) 0.01837(5) Uani d . . . 1 . .
U U4 0.02722(2) 0.04327(2) 0.11759(2) 0.02016(5) Uani d . . . 1 . .
O O1 0.8568(3) 0.4691(3) 0.4875(3) 0.0263(9) Uani d . . . 1 . .
O O2 0.7092(3) 0.5028(3) 0.7074(3) 0.0227(8) Uani d . . . 1 . .
O O3 0.5531(3) 0.6444(3) 0.3709(3) 0.0247(8) Uani d . . . 1 . .
O O4 0.4672(3) 0.6579(3) 0.6129(3) 0.0251(8) Uani d . . . 1 . .
O O5 0.1996(3) 0.2254(3) -0.1028(3) 0.0257(9) Uani d . . . 1 . .
O O6 0.3498(4) -0.0184(3) -0.0209(4) 0.0412(12) Uani d . . . 1 . .
O O7 -0.0411(4) 0.1744(3) 0.0933(3) 0.0295(9) Uani d . . . 1 . .
O O8 0.1002(3) -0.0836(3) 0.1512(3) 0.0242(8) Uani d . . . 1 . .
O O9 0.9549(3) 0.4155(3) 0.6800(3) 0.0215(8) Uani d . . . 1 . .
O O10 0.9314(3) 0.5905(3) 0.6540(3) 0.0226(8) Uani d . . . 1 . .
O O11 0.7141(3) 0.6619(3) 0.5431(3) 0.0266(9) Uani d . . . 1 . .
O O12 0.6178(3) 0.8136(3) 0.5046(3) 0.0235(8) Uani d . . . 1 . .
O O13 1.2343(4) 0.6980(3) 0.3876(3) 0.0279(9) Uani d . . . 1 . .
O O14 1.3633(3) 0.7841(3) 0.4559(3) 0.0279(9) Uani d . . . 1 . .
O O15 1.0578(5) 0.8429(6) 0.5423(3) 0.0632(18) Uani d . . . 1 . .
O O16 0.6089(3) 0.4811(3) 0.5267(3) 0.0204(8) Uani d . . . 1 . .
O O17 0.4443(3) 0.1602(4) -0.1479(3) 0.0282(9) Uani d . . . 1 . .
O O18 0.4235(3) 0.2004(3) 0.0005(3) 0.0248(9) Uani d . . . 1 . .
O O19 0.2129(4) 0.1345(4) 0.0966(3) 0.0307(10) Uani d . . . 1 . .
O O20 0.1490(4) 0.1151(4) 0.2411(3) 0.0307(10) Uani d . . . 1 . .
O O21 0.7381(4) -0.0317(5) 0.2085(4) 0.0487(14) Uani d . . . 1 . .
O O22 0.8939(4) 0.0362(4) 0.2454(3) 0.0391(11) Uani d . . . 1 . .
O O23 0.5786(3) 0.1886(3) 0.2280(3) 0.0279(9) Uani d . . . 1 . .
O O24 0.1005(3) 0.0331(3) -0.0341(3) 0.0239(8) Uani d . . . 1 . .
N N1 1.3308(4) 0.5232(4) 0.7738(3) 0.0200(9) Uani d . . . 1 . .
N N2 0.8171(4) 0.2972(3) -0.0896(3) 0.0185(9) Uani d . . . 1 . .
C C1 0.9907(5) 0.5079(4) 0.6820(4) 0.0205(11) Uani d . . . 1 . .
C C2 1.1098(5) 0.5150(4) 0.7180(4) 0.0194(11) Uani d . . . 1 . .
C C3 1.1768(5) 0.4216(5) 0.7445(4) 0.0201(11) Uani d . . . 1 . .
H H3 1.145899 0.354415 0.743828 0.024000 Uiso calc U . R 1 . .
C C4 1.2876(5) 0.4276(5) 0.7714(4) 0.0208(11) Uani d . . . 1 . .
H H4 1.334265 0.364057 0.788542 0.025000 Uiso calc U . R 1 . .
C C5 1.2666(5) 0.6154(5) 0.7511(4) 0.0225(11) Uani d . . . 1 . .
H H5 1.298390 0.681882 0.754799 0.027000 Uiso calc U . R 1 . .
C C6 1.1547(5) 0.6130(5) 0.7226(4) 0.0216(11) Uani d . . . 1 . .
H H6 1.109177 0.677494 0.706250 0.026000 Uiso calc U . R 1 . .
C C7 1.4529(5) 0.5262(5) 0.7993(4) 0.0234(12) Uani d . . . 1 . .
H H7A 1.479454 0.595423 0.775974 0.028000 Uiso calc U . R 1 . .
H H7B 1.500242 0.468845 0.767239 0.028000 Uiso calc U . R 1 . .
C C8 1.4723(5) 0.5124(4) 0.9045(4) 0.0171(10) Uani d . . . 1 . .
C C9 1.5778(5) 0.5398(4) 0.9356(4) 0.0189(11) Uani d . . . 1 . .
H H9 1.631685 0.566900 0.891455 0.023000 Uiso calc U . R 1 . .
C C10 1.6052(5) 0.5279(4) 1.0302(4) 0.0199(11) Uani d . . . 1 . .
H H10 1.676996 0.547355 1.050218 0.024000 Uiso calc U . R 1 . .
C C11 0.7110(5) 0.7635(4) 0.5287(4) 0.0201(11) Uani d . . . 1 . .
C C12 0.8207(5) 0.8153(4) 0.5390(4) 0.0227(11) Uani d . . . 1 . .
H H12A 0.858467 0.787302 0.597734 0.027000 Uiso calc U . R 1 . .
H H12B 0.802990 0.893415 0.543255 0.027000 Uiso calc U . R 1 . .
C C13 0.9013(5) 0.7930(5) 0.4562(4) 0.0287(13) Uani d . . . 1 . .
H H13A 0.864733 0.824636 0.398136 0.034000 Uiso calc U . R 1 . .
H H13B 0.914481 0.714832 0.449776 0.034000 Uiso calc U . R 1 . .
C C14 1.0161(5) 0.8382(5) 0.4664(4) 0.0306(13) Uani d . . . 1 . .
C C15 1.0745(5) 0.8758(5) 0.3771(4) 0.0281(13) Uani d . . . 1 . .
H H15A 1.035889 0.945908 0.355740 0.034000 Uiso calc U . R 1 . .
H H15B 1.065146 0.824665 0.327867 0.034000 Uiso calc U . R 1 . .
C C16 1.2018(5) 0.8870(4) 0.3875(4) 0.0221(11) Uani d . . . 1 . .
H H16A 1.233016 0.916909 0.327537 0.027000 Uiso calc U . R 1 . .
H H16B 1.211141 0.938415 0.436556 0.027000 Uiso calc U . R 1 . .
C C17 1.2713(5) 0.7828(4) 0.4134(4) 0.0184(11) Uani d . . . 1 . .
C C18 0.4814(5) 0.1978(4) -0.0751(4) 0.0203(11) Uani d . . . 1 . .
C C19 0.5973(4) 0.2401(4) -0.0804(4) 0.0184(11) Uani d . . . 1 . .
C C20 0.6545(5) 0.2550(4) 0.0016(4) 0.0194(11) Uani d . . . 1 . .
H H20 0.617794 0.244753 0.061336 0.023000 Uiso calc U . R 1 . .
C C21 0.7649(5) 0.2847(4) -0.0051(4) 0.0200(11) Uani d . . . 1 . .
H H21 0.804524 0.296340 0.050318 0.024000 Uiso calc U . R 1 . .
C C22 0.7624(5) 0.2866(4) -0.1691(4) 0.0201(11) Uani d . . . 1 . .
H H22 0.800555 0.298441 -0.227957 0.024000 Uiso calc U . R 1 . .
C C23 0.6512(5) 0.2588(4) -0.1664(4) 0.0205(11) Uani d . . . 1 . .
H H23 0.611830 0.252440 -0.223056 0.025000 Uiso calc U . R 1 . .
C C24 0.9436(4) 0.3134(4) -0.0951(4) 0.0194(11) Uani d . . . 1 . .
H H24A 0.987878 0.249252 -0.067138 0.023000 Uiso calc U . R 1 . .
H H24B 0.968263 0.321689 -0.161889 0.023000 Uiso calc U . R 1 . .
C C25 0.9706(5) 0.4101(4) -0.0445(4) 0.0197(11) Uani d . . . 1 . .
C C26 1.0505(4) 0.3989(4) 0.0271(4) 0.0204(11) Uani d . . . 1 . .
H H26 1.085262 0.330058 0.045640 0.025000 Uiso calc U . R 1 . .
C C27 1.0794(5) 0.4887(4) 0.0715(4) 0.0211(11) Uani d . . . 1 . .
H H27 1.133524 0.480728 0.120545 0.025000 Uiso calc U . R 1 . .
C C28 0.2267(5) 0.1424(5) 0.1847(4) 0.0238(12) Uani d . . . 1 . .
C C29 0.3365(5) 0.1818(5) 0.2171(4) 0.0258(12) Uani d . . . 1 . .
H H29A 0.318263 0.234937 0.265594 0.031000 Uiso calc U . R 1 . .
H H29B 0.375964 0.217254 0.163421 0.031000 Uiso calc U . R 1 . .
C C30 0.4165(5) 0.0881(5) 0.2581(4) 0.0276(13) Uani d . . . 1 . .
H H30A 0.382791 0.061996 0.318512 0.033000 Uiso calc U . R 1 . .
H H30B 0.420907 0.028869 0.214456 0.033000 Uiso calc U . R 1 . .
C C31 0.5372(5) 0.1176(5) 0.2744(4) 0.0245(12) Uani d . . . 1 . .
C C32 0.6017(5) 0.0527(5) 0.3506(4) 0.0270(12) Uani d . . . 1 . .
H H32A 0.588558 -0.023425 0.345550 0.032000 Uiso calc U . R 1 . .
H H32B 0.569906 0.075358 0.412412 0.032000 Uiso calc U . R 1 . .
C C33 0.7307(5) 0.0626(5) 0.3476(4) 0.0263(12) Uani d . . . 1 . .
H H33A 0.743907 0.138814 0.351420 0.032000 Uiso calc U . R 1 . .
H H33B 0.765177 0.023419 0.403432 0.032000 Uiso calc U . R 1 . .
C C34 0.7908(5) 0.0204(5) 0.2611(4) 0.0233(12) Uani d . . . 1 . .

loop_
_atom_site_aniso_label
_atom_site_aniso_U_11
_atom_site_aniso_U_22
_atom_site_aniso_U_33
_atom_site_aniso_U_12
_atom_site_aniso_U_13
_atom_site_aniso_U_23
U1 0.01377(10) 0.01717(10) 0.01821(10) -0.00179(7) -0.00278(7) -0.00016(7)
U2 0.01482(10) 0.01711(10) 0.01694(10) -0.00190(7) -0.00208(7) -0.00009(7)
U3 0.01495(10) 0.01805(10) 0.02238(10) -0.00338(7) -0.00014(7) -0.00026(7)
U4 0.01811(10) 0.02162(11) 0.02101(10) -0.00353(8) -0.00137(7) 0.00012(8)
O1 0.020(2) 0.037(2) 0.022(2) -0.0007(17) 0.0008(15) -0.0034(17)
O2 0.0189(19) 0.028(2) 0.0214(19) -0.0036(16) 0.0007(15) -0.0039(16)
O3 0.031(2) 0.026(2) 0.0175(19) -0.0062(17) 0.0020(16) -0.0013(15)
O4 0.029(2) 0.029(2) 0.0183(19) -0.0048(17) 0.0026(16) -0.0011(16)
O5 0.019(2) 0.022(2) 0.035(2) -0.0026(16) -0.0026(16) 0.0085(17)
O6 0.024(2) 0.022(2) 0.076(4) 0.0005(18) -0.004(2) 0.012(2)
O7 0.029(2) 0.022(2) 0.037(2) 0.0028(17) -0.0061(18) -0.0005(17)
O8 0.025(2) 0.0193(19) 0.028(2) -0.0002(16) -0.0036(16) 0.0002(16)
O9 0.0183(19) 0.023(2) 0.024(2) -0.0032(15) -0.0066(15) 0.0016(15)
O10 0.0165(19) 0.0194(19) 0.032(2) -0.0008(15) -0.0063(16) 0.0027(16)
O11 0.020(2) 0.018(2) 0.043(2) -0.0050(16) -0.0112(17) 0.0041(17)
O12 0.019(2) 0.0179(19) 0.033(2) -0.0005(15) -0.0043(16) -0.0006(16)
O13 0.033(2) 0.0154(19) 0.036(2) -0.0039(17) -0.0123(18) -0.0011(16)
O14 0.019(2) 0.025(2) 0.040(2) -0.0004(16) -0.0094(17) -0.0019(18)
O15 0.038(3) 0.131(6) 0.028(3) -0.041(3) -0.002(2) -0.008(3)
O16 0.0164(18) 0.0185(19) 0.026(2) -0.0012(15) -0.0069(15) 0.0001(15)
O17 0.021(2) 0.041(2) 0.026(2) -0.0135(18) 0.0028(16) -0.0089(18)
O18 0.0183(19) 0.032(2) 0.026(2) -0.0095(17) 0.0034(16) -0.0053(17)
O19 0.025(2) 0.047(3) 0.021(2) -0.0134(19) -0.0003(16) -0.0016(18)
O20 0.028(2) 0.043(3) 0.023(2) -0.0149(19) -0.0019(17) -0.0015(18)
O21 0.044(3) 0.066(4) 0.043(3) -0.029(3) 0.018(2) -0.031(3)
O22 0.023(2) 0.065(3) 0.029(2) -0.008(2) -0.0006(18) -0.001(2)
O23 0.025(2) 0.033(2) 0.027(2) -0.0094(18) -0.0012(17) -0.0015(18)
O24 0.020(2) 0.033(2) 0.0200(19) -0.0110(17) -0.0022(15) 0.0005(16)
N1 0.013(2) 0.033(3) 0.014(2) -0.0053(19) -0.0016(16) 0.0024(18)
N2 0.014(2) 0.016(2) 0.025(2) -0.0018(17) -0.0003(17) -0.0006(18)
C1 0.019(3) 0.026(3) 0.016(2) -0.003(2) 0.001(2) -0.002(2)
C2 0.017(3) 0.024(3) 0.018(3) -0.002(2) 0.000(2) -0.002(2)
C3 0.019(3) 0.025(3) 0.017(2) -0.003(2) -0.002(2) 0.002(2)
C4 0.018(3) 0.028(3) 0.017(3) -0.002(2) 0.000(2) 0.000(2)
C5 0.023(3) 0.026(3) 0.019(3) -0.008(2) -0.002(2) 0.000(2)
C6 0.018(3) 0.024(3) 0.023(3) -0.002(2) -0.003(2) 0.002(2)
C7 0.016(3) 0.038(3) 0.017(3) -0.006(2) -0.001(2) -0.001(2)
C8 0.020(3) 0.016(2) 0.015(2) 0.000(2) -0.003(2) -0.0011(19)
C9 0.017(3) 0.022(3) 0.018(3) -0.002(2) 0.000(2) 0.001(2)
C10 0.014(2) 0.022(3) 0.024(3) -0.005(2) -0.003(2) -0.002(2)
C11 0.021(3) 0.021(3) 0.018(3) -0.003(2) 0.001(2) -0.002(2)
C12 0.021(3) 0.020(3) 0.027(3) -0.007(2) -0.001(2) -0.001(2)
C13 0.024(3) 0.035(3) 0.028(3) -0.004(3) -0.001(2) -0.004(3)
C14 0.022(3) 0.041(4) 0.029(3) -0.006(3) -0.001(2) -0.004(3)
C15 0.020(3) 0.032(3) 0.032(3) 0.002(2) -0.005(2) -0.003(3)
C16 0.020(3) 0.017(3) 0.028(3) 0.002(2) 0.000(2) 0.001(2)
C17 0.020(3) 0.019(3) 0.016(2) 0.000(2) 0.002(2) 0.001(2)
C18 0.016(3) 0.015(3) 0.029(3) -0.001(2) 0.000(2) 0.001(2)
C19 0.017(3) 0.015(2) 0.024(3) -0.001(2) 0.000(2) -0.001(2)
C20 0.021(3) 0.017(3) 0.021(3) 0.000(2) 0.000(2) -0.002(2)
C21 0.018(3) 0.021(3) 0.020(3) 0.000(2) -0.001(2) -0.004(2)
C22 0.023(3) 0.015(3) 0.022(3) -0.003(2) 0.002(2) -0.001(2)
C23 0.018(3) 0.022(3) 0.021(3) -0.001(2) -0.002(2) -0.001(2)
C24 0.014(3) 0.022(3) 0.024(3) -0.004(2) 0.001(2) -0.005(2)
C25 0.016(3) 0.022(3) 0.022(3) -0.008(2) 0.002(2) -0.002(2)
C26 0.014(3) 0.018(3) 0.029(3) -0.001(2) 0.001(2) -0.001(2)
C27 0.015(3) 0.028(3) 0.021(3) -0.003(2) 0.000(2) -0.002(2)
C28 0.023(3) 0.023(3) 0.025(3) -0.005(2) -0.003(2) -0.001(2)
C29 0.026(3) 0.026(3) 0.027(3) -0.010(2) -0.005(2) -0.002(2)
C30 0.024(3) 0.028(3) 0.030(3) -0.004(2) -0.001(2) 0.003(2)
C31 0.022(3) 0.027(3) 0.024(3) 0.000(2) 0.004(2) -0.008(2)
C32 0.025(3) 0.031(3) 0.025(3) -0.002(2) 0.004(2) -0.002(2)
C33 0.024(3) 0.031(3) 0.024(3) -0.001(2) -0.004(2) -0.003(2)
C34 0.019(3) 0.027(3) 0.023(3) -0.001(2) -0.003(2) 0.001(2)

loop_
_atom_type_symbol
_atom_type_description
_atom_type_scat_dispersion_real
_atom_type_scat_dispersion_imag
_atom_type_scat_source
C C 0.0033 0.0016 'International Tables Vol C Tables 4.2.6.8 and 6.1.1.4'
H H 0.0000 0.0000 'International Tables Vol C Tables 4.2.6.8 and 6.1.1.4'
N N 0.0061 0.0033 'International Tables Vol C Tables 4.2.6.8 and 6.1.1.4'
O O 0.0106 0.0060 'International Tables Vol C Tables 4.2.6.8 and 6.1.1.4'
U U -9.6767 9.6646 'International Tables Vol C Tables 4.2.6.8 and 6.1.1.4'

loop_
_geom_angle_atom_site_label_1
_geom_angle_atom_site_label_2
_geom_angle_atom_site_label_3
_geom_angle_site_symmetry_1
_geom_angle_site_symmetry_3
_geom_angle
_geom_angle_publ_flag
O1 U1 O2 . . 175.73(18) ?
O1 U1 O16 . . 92.79(16) ?
O2 U1 O16 . . 91.47(16) ?
O1 U1 O13 . 2_766 90.53(18) ?
O2 U1 O13 . 2_766 90.30(17) ?
O16 U1 O13 . 2_766 82.26(14) ?
O1 U1 O11 . . 89.26(17) ?
O2 U1 O11 . . 91.82(17) ?
O16 U1 O11 . . 71.99(13) ?
O13 U1 O11 2_766 . 154.21(14) ?
O1 U1 O9 . . 88.61(16) ?
O2 U1 O9 . . 87.54(15) ?
O16 U1 O9 . . 157.63(13) ?
O13 U1 O9 2_766 . 75.41(13) ?
O11 U1 O9 . . 130.37(13) ?
O1 U1 O10 . . 89.97(16) ?
O2 U1 O10 . . 86.21(15) ?
O16 U1 O10 . . 149.75(13) ?
O13 U1 O10 2_766 . 127.86(13) ?
O11 U1 O10 . . 77.93(12) ?
O9 U1 O10 . . 52.49(12) ?
O4 U2 O3 . . 174.69(18) ?
O4 U2 O16 . 2_666 92.63(16) ?
O3 U2 O16 . 2_666 91.28(16) ?
O4 U2 O16 . . 91.36(16) ?
O3 U2 O16 . . 93.25(16) ?
O16 U2 O16 2_666 . 72.11(15) ?
O4 U2 O14 . 1_455 86.99(17) ?
O3 U2 O14 . 1_455 89.30(17) ?
O16 U2 O14 2_666 1_455 91.80(13) ?
O16 U2 O14 . 1_455 163.74(13) ?
O4 U2 O11 . . 87.08(16) ?
O3 U2 O11 . . 92.23(16) ?
O16 U2 O11 2_666 . 139.96(13) ?
O16 U2 O11 . . 67.88(13) ?
O14 U2 O11 1_455 . 128.10(13) ?
O4 U2 O12 . . 87.78(16) ?
O3 U2 O12 . . 87.73(15) ?
O16 U2 O12 2_666 . 169.68(12) ?
O16 U2 O12 . . 118.20(12) ?
O14 U2 O12 1_455 . 77.92(13) ?
O11 U2 O12 . . 50.36(12) ?
O6 U3 O5 . . 176.68(19) ?
O6 U3 O24 . . 92.46(18) ?
O5 U3 O24 . . 90.77(16) ?
O6 U3 O21 . 2_655 89.7(2) ?
O5 U3 O21 . 2_655 91.4(2) ?
O24 U3 O21 . 2_655 84.54(15) ?
O6 U3 O19 . . 88.8(2) ?
O5 U3 O19 . . 91.52(18) ?
O24 U3 O19 . . 72.22(14) ?
O21 U3 O19 2_655 . 156.62(15) ?
O6 U3 O18 . . 87.93(18) ?
O5 U3 O18 . . 88.95(16) ?
O24 U3 O18 . . 146.82(13) ?
O21 U3 O18 2_655 . 128.64(14) ?
O19 U3 O18 . . 74.62(13) ?
O6 U3 O17 . . 90.99(18) ?
O5 U3 O17 . . 86.22(16) ?
O24 U3 O17 . . 160.30(13) ?
O21 U3 O17 2_655 . 76.09(15) ?
O19 U3 O17 . . 127.27(13) ?
O18 U3 O17 . . 52.68(13) ?
O7 U4 O8 . . 174.94(19) ?
O7 U4 O24 . 2 92.58(17) ?
O8 U4 O24 . 2 91.96(16) ?
O7 U4 O24 . . 91.93(17) ?
O8 U4 O24 . . 91.53(16) ?
O24 U4 O24 2 . 72.79(15) ?
O7 U4 O22 . 1_455 85.13(19) ?
O8 U4 O22 . 1_455 92.89(18) ?
O24 U4 O22 2 1_455 86.95(15) ?
O24 U4 O22 . 1_455 159.40(14) ?
O7 U4 O20 . . 90.34(17) ?
O8 U4 O20 . . 84.77(16) ?
O24 U4 O20 2 . 168.27(13) ?
O24 U4 O20 . . 118.48(13) ?
O22 U4 O20 1_455 . 81.98(14) ?
O7 U4 O19 . . 84.26(17) ?
O8 U4 O19 . . 93.60(16) ?
O24 U4 O19 2 . 140.96(13) ?
O24 U4 O19 . . 68.46(13) ?
O22 U4 O19 1_455 . 131.22(15) ?
O20 U4 O19 . . 50.67(13) ?
C1 O9 U1 . . 92.6(3) ?
C1 O10 U1 . . 92.4(3) ?
C11 O11 U1 . . 160.4(4) ?
C11 O11 U2 . . 96.2(3) ?
U1 O11 U2 . . 102.99(14) ?
C11 O12 U2 . . 94.8(3) ?
C17 O13 U1 . 2_766 151.1(4) ?
C17 O14 U2 . 1_655 130.9(4) ?
U2 O16 U1 2_666 . 135.06(17) ?
U2 O16 U2 2_666 . 107.89(15) ?
U1 O16 U2 . . 115.65(16) ?
C18 O17 U3 . . 92.3(3) ?
C18 O18 U3 . . 93.2(3) ?
C28 O19 U3 . . 156.1(4) ?
C28 O19 U4 . . 94.8(3) ?
U3 O19 U4 . . 103.24(15) ?
C28 O20 U4 . . 95.6(3) ?
C34 O21 U3 . 2_655 147.3(4) ?
C34 O22 U4 . 1_655 139.4(4) ?
U4 O24 U3 2 . 136.89(18) ?
U4 O24 U4 2 . 107.21(15) ?
U3 O24 U4 . . 115.89(16) ?
C4 N1 C5 . . 121.6(5) ?
C4 N1 C7 . . 118.8(5) ?
C5 N1 C7 . . 119.6(5) ?
C22 N2 C21 . . 121.6(5) ?
C22 N2 C24 . . 118.8(4) ?
C21 N2 C24 . . 119.4(4) ?
O10 C1 O9 . . 122.2(5) ?
O10 C1 C2 . . 120.2(5) ?
O9 C1 C2 . . 117.6(5) ?
C6 C2 C3 . . 119.7(5) ?
C6 C2 C1 . . 121.0(5) ?
C3 C2 C1 . . 119.3(5) ?
C4 C3 C2 . . 119.4(5) ?
C4 C3 H3 . . 120.300000 ?
C2 C3 H3 . . 120.300000 ?
N1 C4 C3 . . 120.3(5) ?
N1 C4 H4 . . 119.800000 ?
C3 C4 H4 . . 119.800000 ?
N1 C5 C6 . . 120.0(5) ?
N1 C5 H5 . . 120.000000 ?
C6 C5 H5 . . 120.000000 ?
C5 C6 C2 . . 119.0(5) ?
C5 C6 H6 . . 120.500000 ?
C2 C6 H6 . . 120.500000 ?
N1 C7 C8 . . 113.5(4) ?
N1 C7 H7A . . 108.900000 ?
C8 C7 H7A . . 108.900000 ?
N1 C7 H7B . . 108.900000 ?
C8 C7 H7B . . 108.900000 ?
H7A C7 H7B . . 107.700000 ?
C10 C8 C9 2_867 . 118.8(5) ?
C10 C8 C7 2_867 . 124.7(5) ?
C9 C8 C7 . . 116.4(5) ?
C10 C9 C8 . . 121.0(5) ?
C10 C9 H9 . . 119.500000 ?
C8 C9 H9 . . 119.500000 ?
C8 C10 C9 2_867 . 120.2(5) ?
C8 C10 H10 2_867 . 119.900000 ?
C9 C10 H10 . . 119.900000 ?
O12 C11 O11 . . 118.4(5) ?
O12 C11 C12 . . 123.7(5) ?
O11 C11 C12 . . 117.9(5) ?
C11 C12 C13 . . 110.5(5) ?
C11 C12 H12A . . 109.600000 ?
C13 C12 H12A . . 109.600000 ?
C11 C12 H12B . . 109.600000 ?
C13 C12 H12B . . 109.600000 ?
H12A C12 H12B . . 108.100000 ?
C12 C13 C14 . . 112.3(5) ?
C12 C13 H13A . . 109.100000 ?
C14 C13 H13A . . 109.100000 ?
C12 C13 H13B . . 109.100000 ?
C14 C13 H13B . . 109.100000 ?
H13A C13 H13B . . 107.900000 ?
O15 C14 C15 . . 122.2(6) ?
O15 C14 C13 . . 121.3(6) ?
C15 C14 C13 . . 116.5(5) ?
C14 C15 C16 . . 113.5(5) ?
C14 C15 H15A . . 108.900000 ?
C16 C15 H15A . . 108.900000 ?
C14 C15 H15B . . 108.900000 ?
C16 C15 H15B . . 108.900000 ?
H15A C15 H15B . . 107.700000 ?
C17 C16 C15 . . 113.6(5) ?
C17 C16 H16A . . 108.900000 ?
C15 C16 H16A . . 108.900000 ?
C17 C16 H16B . . 108.900000 ?
C15 C16 H16B . . 108.900000 ?
H16A C16 H16B . . 107.700000 ?
O14 C17 O13 . . 123.0(5) ?
O14 C17 C16 . . 119.5(5) ?
O13 C17 C16 . . 117.4(5) ?
O18 C18 O17 . . 121.6(5) ?
O18 C18 C19 . . 119.9(5) ?
O17 C18 C19 . . 118.5(5) ?
C23 C19 C20 . . 119.4(5) ?
C23 C19 C18 . . 120.5(5) ?
C20 C19 C18 . . 120.0(5) ?
C21 C20 C19 . . 118.9(5) ?
C21 C20 H20 . . 120.500000 ?
C19 C20 H20 . . 120.500000 ?
N2 C21 C20 . . 120.3(5) ?
N2 C21 H21 . . 119.900000 ?
C20 C21 H21 . . 119.900000 ?
N2 C22 C23 . . 120.4(5) ?
N2 C22 H22 . . 119.800000 ?
C23 C22 H22 . . 119.800000 ?
C22 C23 C19 . . 119.2(5) ?
C22 C23 H23 . . 120.400000 ?
C19 C23 H23 . . 120.400000 ?
C25 C24 N2 . . 112.3(4) ?
C25 C24 H24A . . 109.100000 ?
N2 C24 H24A . . 109.100000 ?
C25 C24 H24B . . 109.100000 ?
N2 C24 H24B . . 109.100000 ?
H24A C24 H24B . . 107.900000 ?
C27 C25 C26 2_765 . 119.6(5) ?
C27 C25 C24 2_765 . 120.6(5) ?
C26 C25 C24 . . 119.7(5) ?
C27 C26 C25 . . 120.0(5) ?
C27 C26 H26 . . 120.000000 ?
C25 C26 H26 . . 120.000000 ?
C25 C27 C26 2_765 . 120.4(5) ?
C25 C27 H27 2_765 . 119.800000 ?
C26 C27 H27 . . 119.800000 ?
O20 C28 O19 . . 118.6(5) ?
O20 C28 C29 . . 122.4(5) ?
O19 C28 C29 . . 119.0(5) ?
C28 C29 C30 . . 110.3(5) ?
C28 C29 H29A . . 109.600000 ?
C30 C29 H29A . . 109.600000 ?
C28 C29 H29B . . 109.600000 ?
C30 C29 H29B . . 109.600000 ?
H29A C29 H29B . . 108.100000 ?
C31 C30 C29 . . 113.2(5) ?
C31 C30 H30A . . 108.900000 ?
C29 C30 H30A . . 108.900000 ?
C31 C30 H30B . . 108.900000 ?
C29 C30 H30B . . 108.900000 ?
H30A C30 H30B . . 107.800000 ?
O23 C31 C32 . . 122.6(5) ?
O23 C31 C30 . . 121.7(5) ?
C32 C31 C30 . . 115.7(5) ?
C31 C32 C33 . . 114.1(5) ?
C31 C32 H32A . . 108.700000 ?
C33 C32 H32A . . 108.700000 ?
C31 C32 H32B . . 108.700000 ?
C33 C32 H32B . . 108.700000 ?
H32A C32 H32B . . 107.600000 ?
C34 C33 C32 . . 113.8(5) ?
C34 C33 H33A . . 108.800000 ?
C32 C33 H33A . . 108.800000 ?
C34 C33 H33B . . 108.800000 ?
C32 C33 H33B . . 108.800000 ?
H33A C33 H33B . . 107.700000 ?
O21 C34 O22 . . 121.8(6) ?
O21 C34 C33 . . 118.9(5) ?
O22 C34 C33 . . 119.3(5) ?

loop_
_geom_bond_atom_site_label_1
_geom_bond_atom_site_label_2
_geom_bond_site_symmetry_2
_geom_bond_distance
_geom_bond_publ_flag
U1 O1 . 1.778(4) ?
U1 O2 . 1.781(4) ?
U1 O16 . 2.234(4) ?
U1 O13 2_766 2.327(4) ?
U1 O11 . 2.366(4) ?
U1 O9 . 2.487(4) ?
U1 O10 . 2.505(4) ?
U1 U2 . 3.8367(3) ?
U2 O4 . 1.785(4) ?
U2 O3 . 1.790(4) ?
U2 O16 2_666 2.232(4) ?
U2 O16 . 2.298(4) ?
U2 O14 1_455 2.388(4) ?
U2 O11 . 2.535(4) ?
U2 O12 . 2.582(4) ?
U2 U2 2_666 3.6629(4) ?
U3 O6 . 1.774(4) ?
U3 O5 . 1.778(4) ?
U3 O24 . 2.258(4) ?
U3 O21 2_655 2.313(5) ?
U3 O19 . 2.385(4) ?
U3 O18 . 2.473(4) ?
U3 O17 . 2.485(4) ?
U3 U4 . 3.8682(3) ?
U4 O7 . 1.787(4) ?
U4 O8 . 1.789(4) ?
U4 O24 2 2.244(4) ?
U4 O24 . 2.306(4) ?
U4 O22 1_455 2.365(4) ?
U4 O20 . 2.543(4) ?
U4 O19 . 2.548(4) ?
U4 U4 2 3.6632(4) ?
O9 C1 . 1.273(7) ?
O10 C1 . 1.249(7) ?
O11 C11 . 1.282(7) ?
O12 C11 . 1.253(7) ?
O13 C17 . 1.262(7) ?
O14 C17 . 1.249(7) ?
O15 C14 . 1.205(8) ?
O17 C18 . 1.265(7) ?
O18 C18 . 1.256(7) ?
O19 C28 . 1.279(7) ?
O20 C28 . 1.254(7) ?
O21 C34 . 1.232(7) ?
O22 C34 . 1.250(7) ?
O23 C31 . 1.213(7) ?
N1 C4 . 1.349(7) ?
N1 C5 . 1.351(7) ?
N1 C7 . 1.484(7) ?
N2 C22 . 1.333(7) ?
N2 C21 . 1.343(7) ?
N2 C24 . 1.508(6) ?
C1 C2 . 1.508(7) ?
C2 C6 . 1.389(8) ?
C2 C3 . 1.391(8) ?
C3 C4 . 1.369(8) ?
C3 H3 . 0.950000 ?
C4 H4 . 0.950000 ?
C5 C6 . 1.382(8) ?
C5 H5 . 0.950000 ?
C6 H6 . 0.950000 ?
C7 C8 . 1.521(7) ?
C7 H7A . 0.990000 ?
C7 H7B . 0.990000 ?
C8 C10 2_867 1.389(7) ?
C8 C9 . 1.399(7) ?
C9 C10 . 1.391(7) ?
C9 H9 . 0.950000 ?
C10 H10 . 0.950000 ?
C11 C12 . 1.504(7) ?
C12 C13 . 1.508(8) ?
C12 H12A . 0.990000 ?
C12 H12B . 0.990000 ?
C13 C14 . 1.516(8) ?
C13 H13A . 0.990000 ?
C13 H13B . 0.990000 ?
C14 C15 . 1.502(8) ?
C15 C16 . 1.518(8) ?
C15 H15A . 0.990000 ?
C15 H15B . 0.990000 ?
C16 C17 . 1.511(7) ?
C16 H16A . 0.990000 ?
C16 H16B . 0.990000 ?
C18 C19 . 1.497(7) ?
C19 C23 . 1.380(8) ?
C19 C20 . 1.391(7) ?
C20 C21 . 1.374(8) ?
C20 H20 . 0.950000 ?
C21 H21 . 0.950000 ?
C22 C23 . 1.374(8) ?
C22 H22 . 0.950000 ?
C23 H23 . 0.950000 ?
C24 C25 . 1.506(7) ?
C24 H24A . 0.990000 ?
C24 H24B . 0.990000 ?
C25 C27 2_765 1.391(8) ?
C25 C26 . 1.395(8) ?
C26 C27 . 1.394(8) ?
C26 H26 . 0.950000 ?
C27 H27 . 0.950000 ?
C28 C29 . 1.509(8) ?
C29 C30 . 1.536(8) ?
C29 H29A . 0.990000 ?
C29 H29B . 0.990000 ?
C30 C31 . 1.517(8) ?
C30 H30A . 0.990000 ?
C30 H30B . 0.990000 ?
C31 C32 . 1.503(8) ?
C32 C33 . 1.521(8) ?
C32 H32A . 0.990000 ?
C32 H32B . 0.990000 ?
C33 C34 . 1.496(8) ?
C33 H33A . 0.990000 ?
C33 H33B . 0.990000 ?
